data_7122846
loop_
_publ_author_name
'Foster, Mathew W.'
'Mehl, Benjamin T.'
'Treadwell, Ed'
'Semeniuc, Radu F.'
'Wheeler, Kraig A.'

_publ_section_title
;
 Benzobis(imidazolium) salts as templates for the self-assembly of
 starburst [24]pseudorotaxanes and their corresponding carbene-based
 classic [22]pseudorotaxanes
;
_journal_name_full 'Chemical Communications'
_journal_paper_doi 10.1039/C8CC09936G
_journal_year 2019
_chemical_formula_moiety 'C28 H40 O10, C24 H40 N4, 2(F6 P), C3 H6 O'
_chemical_formula_sum 'C55 H86 F12 N4 O11 P2'
_chemical_formula_weight 1269.21
_space_group_crystal_system triclinic
_space_group_IT_number 2
_space_group_name_Hall '-P 1'
_space_group_name_H-M_alt 'P -1'
_symmetry_space_group_name_Hall '-P 1'
_symmetry_space_group_name_H-M 'P -1'
_atom_sites_solution_hydrogens geom
_audit_creation_method SHELXL-2014/7
_audit_update_record
;
2018-12-07 deposited with the CCDC.
2019-01-16 downloaded from the CCDC.
;
_cell_angle_alpha 92.546(2)
_cell_angle_beta 97.823(2)
_cell_angle_gamma 107.791(2)
_cell_formula_units_Z 2
_cell_length_a 11.0528(4)
_cell_length_b 16.2715(6)
_cell_length_c 17.9174(6)
_cell_measurement_reflns_used 3716
_cell_measurement_temperature 100(2)
_cell_measurement_theta_max 58.353
_cell_measurement_theta_min 2.500
_cell_volume 3027.05(19)
_computing_cell_refinement APEX2
_computing_data_collection 'APEX2 (Bruker, 2010)'
_computing_data_reduction
;
SAINT (Bruker, 2008) and XPREP (Bruker, 2008)
;
_computing_molecular_graphics 'XSEED (Barbour, 2001)'
_computing_publication_material 'XSEED (Barbour, 2001)'
_computing_structure_refinement 'SHELXL-2014/7 (Sheldrick, 2014)'
_computing_structure_solution 'SHELXL-2014/7 (Sheldrick, 2014)'
_diffrn_ambient_temperature 100(2)
_diffrn_detector_area_resol_mean 8.33
_diffrn_measured_fraction_theta_full 0.973
_diffrn_measured_fraction_theta_max 0.969
_diffrn_measurement_device_type 'Bruker APEXII CCD'
_diffrn_measurement_method 'phi and omega scans'
_diffrn_radiation_monochromator graphite
_diffrn_radiation_source 'fine-focus sealed tube'
_diffrn_radiation_type CuK\a
_diffrn_radiation_wavelength 1.54178
_diffrn_reflns_av_R_equivalents 0.1074
_diffrn_reflns_av_unetI/netI 0.0629
_diffrn_reflns_Laue_measured_fraction_full 0.973
_diffrn_reflns_Laue_measured_fraction_max 0.969
_diffrn_reflns_limit_h_max 13
_diffrn_reflns_limit_h_min -13
_diffrn_reflns_limit_k_max 19
_diffrn_reflns_limit_k_min -16
_diffrn_reflns_limit_l_max 21
_diffrn_reflns_limit_l_min -21
_diffrn_reflns_number 62977
_diffrn_reflns_point_group_measured_fraction_full 0.973
_diffrn_reflns_point_group_measured_fraction_max 0.969
_diffrn_reflns_theta_full 67.679
_diffrn_reflns_theta_max 67.946
_diffrn_reflns_theta_min 2.499
_exptl_absorpt_coefficient_mu 1.505
_exptl_absorpt_correction_T_max 0.8809
_exptl_absorpt_correction_T_min 0.5429
_exptl_absorpt_correction_type multi-scan
_exptl_absorpt_process_details 'SADABS (Bruker, 2010)'
_exptl_crystal_colour colorless
_exptl_crystal_density_diffrn 1.392
_exptl_crystal_description 'transparent block'
_exptl_crystal_F_000 1340
_exptl_crystal_size_max 0.34
_exptl_crystal_size_mid 0.23
_exptl_crystal_size_min 0.11
_refine_diff_density_max 0.716
_refine_diff_density_min -0.444
_refine_diff_density_rms 0.056
_refine_ls_extinction_method none
_refine_ls_goodness_of_fit_ref 1.017
_refine_ls_hydrogen_treatment constr
_refine_ls_matrix_type full
_refine_ls_number_parameters 763
_refine_ls_number_reflns 10685
_refine_ls_number_restraints 0
_refine_ls_restrained_S_all 1.017
_refine_ls_R_factor_all 0.0881
_refine_ls_R_factor_gt 0.0487
_refine_ls_shift/su_max 0.000
_refine_ls_shift/su_mean 0.000
_refine_ls_structure_factor_coef Fsqd
_refine_ls_weighting_details 'w=1/[\s^2^(Fo^2^)+(0.0487P)^2^+1.2108P] where P=(Fo^2^+2Fc^2^)/3'
_refine_ls_weighting_scheme calc
_refine_ls_wR_factor_gt 0.1027
_refine_ls_wR_factor_ref 0.1192
_reflns_Friedel_coverage 0.000
_reflns_number_gt 7142
_reflns_number_total 10685
_reflns_threshold_expression 'I > 2\s(I)'
_cod_data_source_file c8cc09936g2.cif
_cod_data_source_block 11rfs04
_cod_database_code 7122846
_shelx_shelxl_version_number 2014/7
_shelx_space_group_comment
;
The symmetry employed for this shelxl refinement is uniquely defined
by the following loop, which should always be used as a source of
symmetry information in preference to the above space-group names.
They are only intended as comments.
;

loop_
_space_group_symop_operation_xyz
'x, y, z'
'-x, -y, -z'

loop_
_atom_site_label
_atom_site_type_symbol
_atom_site_fract_x
_atom_site_fract_y
_atom_site_fract_z
_atom_site_U_iso_or_equiv
_atom_site_adp_type
_atom_site_occupancy
_atom_site_site_symmetry_order
_atom_site_calc_flag
_atom_site_refinement_flags_posn
_atom_site_refinement_flags_adp
P1 P 0.41061(7) 0.64853(5) 0.79506(4) 0.02331(17) Uani 1 1 d . .
P2 P 0.45230(8) 0.13562(6) 0.74472(5) 0.0342(2) Uani 1 1 d . .
F1 F 0.50648(17) 0.69358(13) 0.73896(10) 0.0427(5) Uani 1 1 d . .
F2 F 0.50656(16) 0.70947(12) 0.86465(10) 0.0393(5) Uani 1 1 d . .
F3 F 0.33773(18) 0.71863(12) 0.78307(12) 0.0472(5) Uani 1 1 d . .
F4 F 0.31469(16) 0.60379(13) 0.85136(10) 0.0421(5) Uani 1 1 d . .
F5 F 0.31314(17) 0.58808(12) 0.72580(10) 0.0406(5) Uani 1 1 d . .
F6 F 0.48259(18) 0.57816(12) 0.80771(12) 0.0496(5) Uani 1 1 d . .
F7 F 0.32668(19) 0.16318(14) 0.74945(13) 0.0533(6) Uani 1 1 d . .
F8 F 0.4923(2) 0.20319(13) 0.68336(12) 0.0492(5) Uani 1 1 d . .
F9 F 0.57760(17) 0.10719(12) 0.73814(12) 0.0473(5) Uani 1 1 d . .
F10 F 0.37262(19) 0.06248(14) 0.67759(13) 0.0558(6) Uani 1 1 d . .
F11 F 0.4116(2) 0.06732(14) 0.80471(12) 0.0573(6) Uani 1 1 d . .
F24 F 0.5322(2) 0.20863(14) 0.81018(12) 0.0602(6) Uani 1 1 d . .
O1 O 0.05019(18) 0.67001(12) 0.22740(11) 0.0239(4) Uani 1 1 d . .
O2 O 0.09689(18) 0.34325(12) 0.18936(11) 0.0243(4) Uani 1 1 d . .
O3 O 0.08363(18) 0.19135(12) 0.10519(10) 0.0246(4) Uani 1 1 d . .
O4 O 0.08293(19) 0.11592(13) -0.04429(10) 0.0274(5) Uani 1 1 d . .
O5 O 0.00327(18) 0.18509(12) -0.17165(10) 0.0253(4) Uani 1 1 d . .
O6 O -0.29995(19) 0.21335(12) 0.50475(11) 0.0278(5) Uani 1 1 d . .
O7 O -0.32516(19) 0.54540(13) 0.55572(11) 0.0271(5) Uani 1 1 d . .
O8 O -0.23482(18) 0.72431(12) 0.55022(10) 0.0242(4) Uani 1 1 d . .
O9 O -0.09859(18) 0.86481(12) 0.47218(10) 0.0249(4) Uani 1 1 d . .
O10 O 0.14335(19) 0.88124(12) 0.42703(11) 0.0273(5) Uani 1 1 d . .
O11 O 0.2595(2) 0.06243(16) 0.27607(14) 0.0479(6) Uani 1 1 d . .
N1 N 0.0516(2) 0.35972(14) 0.55641(12) 0.0192(5) Uani 1 1 d . .
N2 N -0.0600(2) 0.33174(14) 0.44288(12) 0.0190(5) Uani 1 1 d . .
N3 N -0.0630(2) 0.32585(15) 0.01085(13) 0.0224(5) Uani 1 1 d . .
N4 N 0.1001(2) 0.37782(15) -0.04929(12) 0.0209(5) Uani 1 1 d . .
C1 C 0.0768(2) 0.51912(17) 0.57579(15) 0.0192(6) Uani 1 1 d . .
H1 H 0.1268 0.5314 0.6248 0.023 Uiso 1 1 calc R U
C2 C 0.0351(2) 0.43751(18) 0.53584(15) 0.0195(6) Uani 1 1 d . .
C3 C -0.0379(2) 0.41934(17) 0.46336(15) 0.0186(6) Uani 1 1 d . .
C4 C -0.1273(3) 0.28435(18) 0.36928(15) 0.0247(6) Uani 1 1 d . .
H4A H -0.1020 0.3220 0.3284 0.030 Uiso 1 1 calc R U
H4B H -0.2212 0.2710 0.3678 0.030 Uiso 1 1 calc R U
C5 C -0.0973(3) 0.20086(18) 0.35488(16) 0.0252(6) Uani 1 1 d . .
H5A H -0.1412 0.1579 0.3878 0.030 Uiso 1 1 calc R U
H5B H -0.0035 0.2119 0.3684 0.030 Uiso 1 1 calc R U
C6 C -0.1398(3) 0.16357(19) 0.27294(16) 0.0291(7) Uani 1 1 d . .
H6A H -0.1003 0.2079 0.2398 0.035 Uiso 1 1 calc R U
H6B H -0.2344 0.1492 0.2603 0.035 Uiso 1 1 calc R U
C7 C -0.1025(3) 0.0827(2) 0.25723(18) 0.0337(7) Uani 1 1 d . .
H7A H -0.0094 0.0960 0.2716 0.051 Uiso 1 1 calc R U
H7B H -0.1269 0.0631 0.2032 0.051 Uiso 1 1 calc R U
H7C H -0.1473 0.0369 0.2867 0.051 Uiso 1 1 calc R U
C8 C -0.0054(2) 0.29892(18) 0.49996(14) 0.0198(6) Uani 1 1 d . .
H8 H -0.0071 0.2402 0.5002 0.024 Uiso 1 1 calc R U
C9 C 0.1254(3) 0.34574(18) 0.62685(14) 0.0207(6) Uani 1 1 d . .
H9A H 0.1083 0.2827 0.6300 0.025 Uiso 1 1 calc R U
H9B H 0.0958 0.3687 0.6706 0.025 Uiso 1 1 calc R U
C10 C 0.2688(3) 0.38923(18) 0.63150(15) 0.0226(6) Uani 1 1 d . .
H10A H 0.2870 0.4526 0.6301 0.027 Uiso 1 1 calc R U
H10B H 0.2989 0.3674 0.5874 0.027 Uiso 1 1 calc R U
C11 C 0.3411(3) 0.3709(2) 0.70417(15) 0.0264(7) Uani 1 1 d . .
H11A H 0.3186 0.3991 0.7480 0.032 Uiso 1 1 calc R U
H11B H 0.3136 0.3077 0.7086 0.032 Uiso 1 1 calc R U
C12 C 0.4855(3) 0.4037(2) 0.70629(18) 0.0344(7) Uani 1 1 d . .
H12A H 0.5081 0.3757 0.6631 0.052 Uiso 1 1 calc R U
H12B H 0.5283 0.3899 0.7534 0.052 Uiso 1 1 calc R U
H12C H 0.5134 0.4666 0.7037 0.052 Uiso 1 1 calc R U
C13 C 0.1102(2) 0.53502(18) -0.03928(14) 0.0202(6) Uani 1 1 d . .
H13 H 0.1820 0.5577 -0.0645 0.024 Uiso 1 1 calc R U
C14 C 0.0617(2) 0.44804(18) -0.02784(14) 0.0199(6) Uani 1 1 d . .
C15 C -0.0438(3) 0.41435(17) 0.01029(15) 0.0207(6) Uani 1 1 d . .
C16 C -0.1632(3) 0.26219(18) 0.04402(16) 0.0246(6) Uani 1 1 d . .
H16A H -0.2024 0.2934 0.0774 0.030 Uiso 1 1 calc R U
H16B H -0.1230 0.2260 0.0754 0.030 Uiso 1 1 calc R U
C17 C -0.2657(3) 0.2051(2) -0.0155(2) 0.0466(9) Uani 1 1 d . .
H17A H -0.2277 0.1693 -0.0453 0.056 Uiso 1 1 calc R U
H17B H -0.2985 0.2417 -0.0504 0.056 Uiso 1 1 calc R U
C18 C -0.3808(4) 0.1439(2) 0.0176(2) 0.0537(10) Uani 1 1 d . .
H18A H -0.4111 0.1778 0.0540 0.064 Uiso 1 1 calc R U
H18B H -0.4532 0.1157 -0.0235 0.064 Uiso 1 1 calc R U
C19 C -0.3366(4) 0.0787(3) 0.0556(3) 0.0783(14) Uani 1 1 d . .
H19A H -0.2997 0.0491 0.0204 0.117 Uiso 1 1 calc R U
H19B H -0.4094 0.0365 0.0725 0.117 Uiso 1 1 calc R U
H19C H -0.2710 0.1067 0.0994 0.117 Uiso 1 1 calc R U
C20 C 0.2061(3) 0.37983(19) -0.09169(15) 0.0221(6) Uani 1 1 d . .
H20A H 0.2299 0.4346 -0.1163 0.027 Uiso 1 1 calc R U
H20B H 0.1764 0.3312 -0.1320 0.027 Uiso 1 1 calc R U
C21 C 0.3247(3) 0.37295(19) -0.04078(15) 0.0244(6) Uani 1 1 d . .
H21A H 0.3531 0.4202 0.0007 0.029 Uiso 1 1 calc R U
H21B H 0.3026 0.3170 -0.0180 0.029 Uiso 1 1 calc R U
C22 C 0.4335(3) 0.3791(2) -0.08644(16) 0.0275(7) Uani 1 1 d . .
H22A H 0.4044 0.3318 -0.1278 0.033 Uiso 1 1 calc R U
H22B H 0.4544 0.4349 -0.1096 0.033 Uiso 1 1 calc R U
C23 C 0.5542(3) 0.3730(2) -0.03790(18) 0.0389(8) Uani 1 1 d . .
H23A H 0.5807 0.4178 0.0048 0.058 Uiso 1 1 calc R U
H23B H 0.6235 0.3817 -0.0685 0.058 Uiso 1 1 calc R U
H23C H 0.5362 0.3157 -0.0188 0.058 Uiso 1 1 calc R U
C24 C 0.0244(3) 0.30662(19) -0.02491(15) 0.0233(6) Uani 1 1 d . .
H24 H 0.0318 0.2503 -0.0321 0.028 Uiso 1 1 calc R U
C25 C 0.1498(3) 0.74665(18) 0.21671(16) 0.0236(6) Uani 1 1 d . .
H25A H 0.1700 0.7435 0.1647 0.028 Uiso 1 1 calc R U
H25B H 0.2289 0.7529 0.2529 0.028 Uiso 1 1 calc R U
C26 C 0.0716(3) 0.59192(18) 0.21554(14) 0.0209(6) Uani 1 1 d . .
C27 C 0.1833(3) 0.58234(18) 0.19498(15) 0.0217(6) Uani 1 1 d . .
H27 H 0.2517 0.6318 0.1876 0.026 Uiso 1 1 calc R U
C28 C 0.1946(3) 0.49964(18) 0.18525(15) 0.0221(6) Uani 1 1 d . .
H28 H 0.2711 0.4929 0.1711 0.027 Uiso 1 1 calc R U
C29 C 0.0952(3) 0.42729(17) 0.19602(14) 0.0208(6) Uani 1 1 d . .
C30 C -0.0176(3) 0.43769(18) 0.21525(14) 0.0200(6) Uani 1 1 d . .
H30 H -0.0868 0.3883 0.2217 0.024 Uiso 1 1 calc R U
C31 C -0.0291(3) 0.51891(18) 0.22487(14) 0.0204(6) Uani 1 1 d . .
H31 H -0.1063 0.5254 0.2380 0.024 Uiso 1 1 calc R U
C32 C 0.2085(3) 0.32944(18) 0.16646(16) 0.0246(6) Uani 1 1 d . .
H32A H 0.2858 0.3608 0.2035 0.029 Uiso 1 1 calc R U
H32B H 0.2208 0.3513 0.1164 0.029 Uiso 1 1 calc R U
C33 C 0.1895(3) 0.23461(18) 0.16221(16) 0.0256(6) Uani 1 1 d . .
H33A H 0.2682 0.2235 0.1502 0.031 Uiso 1 1 calc R U
H33B H 0.1728 0.2125 0.2116 0.031 Uiso 1 1 calc R U
C34 C 0.0801(3) 0.10480(18) 0.08627(15) 0.0260(6) Uani 1 1 d . .
H34A H -0.0104 0.0678 0.0713 0.031 Uiso 1 1 calc R U
H34B H 0.1174 0.0824 0.1313 0.031 Uiso 1 1 calc R U
C35 C 0.1540(3) 0.09947(19) 0.02256(16) 0.0276(7) Uani 1 1 d . .
H35A H 0.2407 0.1430 0.0332 0.033 Uiso 1 1 calc R U
H35B H 0.1638 0.0412 0.0165 0.033 Uiso 1 1 calc R U
C36 C 0.1476(3) 0.11962(19) -0.10842(16) 0.0262(6) Uani 1 1 d . .
H36A H 0.1831 0.0708 -0.1114 0.031 Uiso 1 1 calc R U
H36B H 0.2195 0.1746 -0.1042 0.031 Uiso 1 1 calc R U
C37 C 0.0515(3) 0.11415(19) -0.17764(16) 0.0252(6) Uani 1 1 d . .
H37A H 0.0929 0.1160 -0.2234 0.030 Uiso 1 1 calc R U
H37B H -0.0200 0.0589 -0.1819 0.030 Uiso 1 1 calc R U
C38 C -0.1028(3) 0.17812(18) -0.22966(16) 0.0256(6) Uani 1 1 d . .
H38A H -0.1726 0.1232 -0.2281 0.031 Uiso 1 1 calc R U
H38B H -0.0751 0.1782 -0.2800 0.031 Uiso 1 1 calc R U
C39 C -0.3405(3) 0.15177(19) 0.55865(18) 0.0312(7) Uani 1 1 d . .
H39A H -0.4354 0.1259 0.5492 0.037 Uiso 1 1 calc R U
H39B H -0.3147 0.1810 0.6106 0.037 Uiso 1 1 calc R U
C40 C -0.3078(3) 0.29557(18) 0.52263(16) 0.0243(6) Uani 1 1 d . .
C41 C -0.3750(3) 0.33039(19) 0.46806(16) 0.0249(6) Uani 1 1 d . .
H41 H -0.4179 0.2968 0.4219 0.030 Uiso 1 1 calc R U
C42 C -0.3796(3) 0.41391(18) 0.48092(15) 0.0242(6) Uani 1 1 d . .
H42 H -0.4266 0.4373 0.4440 0.029 Uiso 1 1 calc R U
C43 C -0.3152(3) 0.46349(18) 0.54807(16) 0.0228(6) Uani 1 1 d . .
C44 C -0.2469(3) 0.42885(19) 0.60228(16) 0.0245(6) Uani 1 1 d . .
H44 H -0.2025 0.4625 0.6482 0.029 Uiso 1 1 calc R U
C45 C -0.2440(3) 0.34493(19) 0.58891(16) 0.0247(6) Uani 1 1 d . .
H45 H -0.1975 0.3213 0.6259 0.030 Uiso 1 1 calc R U
C46 C -0.2512(3) 0.60156(18) 0.62032(15) 0.0245(6) Uani 1 1 d . .
H46A H -0.1584 0.6103 0.6208 0.029 Uiso 1 1 calc R U
H46B H -0.2757 0.5759 0.6673 0.029 Uiso 1 1 calc R U
C47 C -0.2774(3) 0.68576(18) 0.61583(16) 0.0249(6) Uani 1 1 d . .
H47A H -0.3708 0.6762 0.6132 0.030 Uiso 1 1 calc R U
H47B H -0.2318 0.7250 0.6617 0.030 Uiso 1 1 calc R U
C48 C -0.2702(3) 0.80057(18) 0.53947(16) 0.0267(7) Uani 1 1 d . .
H48A H -0.2250 0.8453 0.5818 0.032 Uiso 1 1 calc R U
H48B H -0.3640 0.7872 0.5388 0.032 Uiso 1 1 calc R U
C49 C -0.2351(3) 0.83398(19) 0.46616(17) 0.0273(7) Uani 1 1 d . .
H49A H -0.2717 0.7870 0.4246 0.033 Uiso 1 1 calc R U
H49B H -0.2710 0.8816 0.4546 0.033 Uiso 1 1 calc R U
C50 C -0.0591(3) 0.9072(2) 0.40737(16) 0.0288(7) Uani 1 1 d . .
H50A H -0.1009 0.9523 0.3979 0.035 Uiso 1 1 calc R U
H50B H -0.0850 0.8647 0.3622 0.035 Uiso 1 1 calc R U
C51 C 0.0841(3) 0.94755(19) 0.42153(17) 0.0301(7) Uani 1 1 d . .
H51A H 0.1120 0.9827 0.3796 0.036 Uiso 1 1 calc R U
H51B H 0.1104 0.9863 0.4691 0.036 Uiso 1 1 calc R U
C52 C 0.2788(3) 0.91731(19) 0.44933(18) 0.0314(7) Uani 1 1 d . .
H52A H 0.2981 0.9425 0.5026 0.038 Uiso 1 1 calc R U
H52B H 0.3138 0.9641 0.4173 0.038 Uiso 1 1 calc R U
C53 C 0.4814(3) 0.1067(2) 0.32604(19) 0.0396(8) Uani 1 1 d . .
H53A H 0.4515 0.1151 0.3740 0.059 Uiso 1 1 calc R U
H53B H 0.5411 0.1615 0.3151 0.059 Uiso 1 1 calc R U
H53C H 0.5253 0.0627 0.3298 0.059 Uiso 1 1 calc R U
C54 C 0.3690(3) 0.0774(2) 0.26401(19) 0.0338(7) Uani 1 1 d . .
C55 C 0.3993(3) 0.0674(2) 0.18572(19) 0.0422(8) Uani 1 1 d . .
H55A H 0.3195 0.0385 0.1508 0.063 Uiso 1 1 calc R U
H55B H 0.4575 0.0326 0.1855 0.063 Uiso 1 1 calc R U
H55C H 0.4406 0.1248 0.1696 0.063 Uiso 1 1 calc R U

loop_
_atom_site_aniso_label
_atom_site_aniso_U_11
_atom_site_aniso_U_22
_atom_site_aniso_U_33
_atom_site_aniso_U_23
_atom_site_aniso_U_13
_atom_site_aniso_U_12
P1 0.0217(4) 0.0266(4) 0.0213(4) 0.0048(3) 0.0043(3) 0.0065(3)
P2 0.0289(4) 0.0324(5) 0.0454(5) 0.0137(4) 0.0113(4) 0.0121(4)
F1 0.0350(10) 0.0548(13) 0.0317(10) 0.0112(9) 0.0124(8) 0.0006(9)
F2 0.0290(10) 0.0493(12) 0.0298(10) -0.0025(8) 0.0017(8) 0.0000(8)
F3 0.0412(11) 0.0380(12) 0.0654(14) 0.0049(10) -0.0009(10) 0.0207(9)
F4 0.0277(10) 0.0601(13) 0.0305(10) 0.0137(9) 0.0076(8) -0.0002(9)
F5 0.0330(10) 0.0483(12) 0.0314(10) -0.0050(8) 0.0038(8) 0.0013(9)
F6 0.0378(11) 0.0367(12) 0.0787(15) 0.0122(10) 0.0085(10) 0.0175(9)
F7 0.0420(12) 0.0574(14) 0.0764(15) 0.0274(11) 0.0271(11) 0.0284(10)
F8 0.0572(13) 0.0436(12) 0.0598(13) 0.0253(10) 0.0290(11) 0.0234(10)
F9 0.0319(10) 0.0383(12) 0.0759(15) 0.0158(10) 0.0138(10) 0.0133(9)
F10 0.0441(12) 0.0472(13) 0.0694(15) -0.0009(11) -0.0011(11) 0.0096(10)
F11 0.0517(13) 0.0608(15) 0.0724(15) 0.0426(12) 0.0247(11) 0.0255(11)
F24 0.0600(14) 0.0608(15) 0.0540(14) -0.0079(11) 0.0058(11) 0.0135(12)
O1 0.0246(10) 0.0189(11) 0.0301(11) 0.0054(8) 0.0076(9) 0.0078(8)
O2 0.0240(10) 0.0207(11) 0.0284(11) 0.0003(8) 0.0066(8) 0.0065(8)
O3 0.0253(10) 0.0226(11) 0.0238(10) -0.0015(8) -0.0006(8) 0.0069(8)
O4 0.0335(12) 0.0332(12) 0.0187(10) 0.0023(9) 0.0040(9) 0.0151(9)
O5 0.0302(11) 0.0224(11) 0.0240(11) 0.0001(8) -0.0002(9) 0.0114(9)
O6 0.0340(12) 0.0214(11) 0.0301(11) 0.0057(9) 0.0093(9) 0.0094(9)
O7 0.0325(11) 0.0242(12) 0.0238(11) 0.0007(8) -0.0024(9) 0.0110(9)
O8 0.0296(11) 0.0240(11) 0.0216(10) 0.0038(8) 0.0080(8) 0.0103(9)
O9 0.0271(11) 0.0259(11) 0.0239(10) 0.0086(8) 0.0066(8) 0.0094(9)
O10 0.0326(11) 0.0194(11) 0.0319(11) 0.0040(8) 0.0089(9) 0.0091(9)
O11 0.0374(14) 0.0495(16) 0.0557(16) 0.0078(12) 0.0157(12) 0.0079(12)
N1 0.0225(12) 0.0196(13) 0.0171(11) 0.0035(9) 0.0032(9) 0.0086(10)
N2 0.0212(12) 0.0187(12) 0.0170(12) 0.0006(9) 0.0018(9) 0.0066(10)
N3 0.0244(13) 0.0209(13) 0.0223(12) 0.0026(10) 0.0066(10) 0.0062(10)
N4 0.0203(12) 0.0238(13) 0.0200(12) 0.0027(10) 0.0051(10) 0.0079(10)
C1 0.0191(14) 0.0217(15) 0.0172(13) 0.0034(11) 0.0026(11) 0.0070(11)
C2 0.0176(13) 0.0220(15) 0.0198(14) 0.0046(11) 0.0044(11) 0.0067(11)
C3 0.0174(13) 0.0176(15) 0.0212(14) 0.0017(11) 0.0055(11) 0.0049(11)
C4 0.0313(16) 0.0258(16) 0.0160(14) -0.0004(12) -0.0012(12) 0.0100(13)
C5 0.0273(16) 0.0212(16) 0.0272(16) 0.0004(12) 0.0013(12) 0.0089(12)
C6 0.0364(17) 0.0244(17) 0.0244(16) -0.0020(12) 0.0017(13) 0.0084(13)
C7 0.0376(18) 0.0319(19) 0.0316(18) -0.0041(14) 0.0055(14) 0.0117(15)
C8 0.0222(14) 0.0191(15) 0.0195(14) 0.0022(11) 0.0063(11) 0.0070(11)
C9 0.0257(15) 0.0207(15) 0.0164(14) 0.0033(11) 0.0015(11) 0.0090(12)
C10 0.0262(15) 0.0205(16) 0.0225(15) 0.0039(11) 0.0047(12) 0.0086(12)
C11 0.0282(16) 0.0314(18) 0.0207(15) 0.0022(12) 0.0020(12) 0.0118(13)
C12 0.0281(17) 0.040(2) 0.0353(18) 0.0052(15) 0.0005(14) 0.0125(14)
C13 0.0182(14) 0.0246(16) 0.0150(13) 0.0033(11) 0.0014(11) 0.0031(11)
C14 0.0190(14) 0.0229(16) 0.0167(14) 0.0020(11) 0.0003(11) 0.0061(12)
C15 0.0206(14) 0.0199(15) 0.0190(14) 0.0019(11) -0.0003(11) 0.0039(11)
C16 0.0268(15) 0.0217(16) 0.0259(15) 0.0065(12) 0.0115(12) 0.0048(12)
C17 0.039(2) 0.048(2) 0.042(2) 0.0038(17) 0.0028(17) -0.0022(17)
C18 0.063(3) 0.041(2) 0.051(2) 0.0073(18) 0.004(2) 0.011(2)
C19 0.063(3) 0.070(3) 0.097(4) -0.005(3) 0.011(3) 0.017(3)
C20 0.0230(15) 0.0261(16) 0.0188(14) 0.0032(11) 0.0054(12) 0.0089(12)
C21 0.0266(15) 0.0247(16) 0.0222(15) 0.0034(12) 0.0042(12) 0.0083(12)
C22 0.0261(16) 0.0359(18) 0.0213(15) 0.0069(13) 0.0030(12) 0.0107(13)
C23 0.0306(18) 0.056(2) 0.0341(18) 0.0135(16) 0.0072(15) 0.0169(16)
C24 0.0247(15) 0.0218(16) 0.0231(15) 0.0030(12) 0.0025(12) 0.0073(12)
C25 0.0224(15) 0.0220(16) 0.0240(15) 0.0035(12) 0.0028(12) 0.0036(12)
C26 0.0240(15) 0.0226(16) 0.0157(14) 0.0021(11) 0.0009(11) 0.0076(12)
C27 0.0209(14) 0.0220(16) 0.0196(14) 0.0030(11) 0.0025(11) 0.0029(12)
C28 0.0191(14) 0.0272(17) 0.0199(14) 0.0013(12) 0.0040(11) 0.0068(12)
C29 0.0270(15) 0.0192(16) 0.0149(13) 0.0012(11) 0.0004(11) 0.0066(12)
C30 0.0238(14) 0.0201(15) 0.0153(13) 0.0046(11) 0.0024(11) 0.0057(12)
C31 0.0205(14) 0.0276(16) 0.0135(13) 0.0033(11) 0.0027(11) 0.0081(12)
C32 0.0238(15) 0.0244(16) 0.0254(15) -0.0009(12) 0.0034(12) 0.0081(12)
C33 0.0261(15) 0.0259(17) 0.0240(15) -0.0013(12) 0.0021(12) 0.0086(13)
C34 0.0333(17) 0.0204(16) 0.0223(15) 0.0009(12) 0.0007(13) 0.0069(13)
C35 0.0351(17) 0.0213(16) 0.0268(16) 0.0001(12) -0.0018(13) 0.0123(13)
C36 0.0288(16) 0.0247(16) 0.0260(15) 0.0020(12) 0.0067(13) 0.0089(13)
C37 0.0325(16) 0.0231(16) 0.0220(15) 0.0006(12) 0.0050(12) 0.0118(13)
C38 0.0293(16) 0.0217(16) 0.0244(15) 0.0028(12) 0.0021(12) 0.0068(12)
C39 0.0284(16) 0.0263(18) 0.0395(19) 0.0093(14) 0.0111(14) 0.0061(13)
C40 0.0219(14) 0.0235(16) 0.0285(16) 0.0065(12) 0.0095(12) 0.0055(12)
C41 0.0214(15) 0.0274(17) 0.0238(15) 0.0002(12) 0.0033(12) 0.0052(12)
C42 0.0217(15) 0.0273(17) 0.0227(15) 0.0059(12) 0.0018(12) 0.0070(12)
C43 0.0214(14) 0.0208(16) 0.0258(15) 0.0041(12) 0.0058(12) 0.0048(12)
C44 0.0236(15) 0.0292(17) 0.0211(15) 0.0035(12) 0.0062(12) 0.0077(13)
C45 0.0210(14) 0.0299(17) 0.0255(15) 0.0079(12) 0.0056(12) 0.0098(12)
C46 0.0255(15) 0.0257(17) 0.0213(15) 0.0032(12) 0.0048(12) 0.0059(12)
C47 0.0258(15) 0.0237(16) 0.0236(15) 0.0014(12) 0.0064(12) 0.0044(12)
C48 0.0263(16) 0.0220(16) 0.0331(17) 0.0010(12) 0.0072(13) 0.0087(13)
C49 0.0275(16) 0.0239(17) 0.0317(17) 0.0043(13) 0.0030(13) 0.0103(13)
C50 0.0410(18) 0.0263(17) 0.0259(16) 0.0101(13) 0.0099(14) 0.0173(14)
C51 0.0418(19) 0.0222(17) 0.0328(17) 0.0097(13) 0.0175(14) 0.0134(14)
C52 0.0329(17) 0.0221(17) 0.0383(18) 0.0055(13) 0.0084(14) 0.0056(13)
C53 0.044(2) 0.0296(19) 0.045(2) 0.0010(15) 0.0109(16) 0.0104(15)
C54 0.0399(19) 0.0211(17) 0.0426(19) 0.0095(14) 0.0129(15) 0.0089(14)
C55 0.052(2) 0.040(2) 0.043(2) 0.0110(16) 0.0112(17) 0.0229(17)

loop_
_atom_type_symbol
_atom_type_description
_atom_type_scat_dispersion_real
_atom_type_scat_dispersion_imag
_atom_type_scat_source
C C 0.0181 0.0091 'International Tables Vol C Tables 4.2.6.8 and 6.1.1.4'
O O 0.0492 0.0322 'International Tables Vol C Tables 4.2.6.8 and 6.1.1.4'
N N 0.0311 0.0180 'International Tables Vol C Tables 4.2.6.8 and 6.1.1.4'
P P 0.2955 0.4335 'International Tables Vol C Tables 4.2.6.8 and 6.1.1.4'
F F 0.0727 0.0534 'International Tables Vol C Tables 4.2.6.8 and 6.1.1.4'
H H 0.0000 0.0000 'International Tables Vol C Tables 4.2.6.8 and 6.1.1.4'

loop_
_geom_angle_atom_site_label_1
_geom_angle_atom_site_label_2
_geom_angle_atom_site_label_3
_geom_angle
_geom_angle_site_symmetry_1
_geom_angle_site_symmetry_3
F6 P1 F3 179.41(12) . .
F6 P1 F5 90.80(11) . .
F3 P1 F5 89.29(11) . .
F6 P1 F2 89.85(11) . .
F3 P1 F2 90.06(11) . .
F5 P1 F2 179.22(11) . .
F6 P1 F1 90.32(11) . .
F3 P1 F1 90.26(11) . .
F5 P1 F1 90.61(10) . .
F2 P1 F1 89.83(10) . .
F6 P1 F4 89.84(11) . .
F3 P1 F4 89.58(11) . .
F5 P1 F4 89.53(10) . .
F2 P1 F4 90.02(10) . .
F1 P1 F4 179.78(12) . .
F24 P2 F11 91.13(13) . .
F24 P2 F7 90.61(13) . .
F11 P2 F7 90.04(11) . .
F24 P2 F8 89.73(13) . .
F11 P2 F8 179.13(14) . .
F7 P2 F8 90.06(11) . .
F24 P2 F9 90.44(12) . .
F11 P2 F9 90.49(11) . .
F7 P2 F9 178.81(13) . .
F8 P2 F9 89.39(11) . .
F24 P2 F10 179.17(14) . .
F11 P2 F10 89.64(13) . .
F7 P2 F10 89.69(12) . .
F8 P2 F10 89.50(12) . .
F9 P2 F10 89.25(11) . .
C26 O1 C25 117.5(2) . .
C29 O2 C32 117.0(2) . .
C33 O3 C34 111.4(2) . .
C35 O4 C36 113.1(2) . .
C37 O5 C38 112.4(2) . .
C40 O6 C39 115.0(2) . .
C43 O7 C46 117.7(2) . .
C48 O8 C47 111.3(2) . .
C49 O9 C50 111.6(2) . .
C52 O10 C51 110.9(2) . .
C8 N1 C2 108.7(2) . .
C8 N1 C9 124.2(2) . .
C2 N1 C9 127.0(2) . .
C8 N2 C3 108.3(2) . .
C8 N2 C4 125.8(2) . .
C3 N2 C4 125.9(2) . .
C24 N3 C15 108.3(2) . .
C24 N3 C16 124.7(2) . .
C15 N3 C16 126.9(2) . .
C24 N4 C14 108.6(2) . .
C24 N4 C20 124.8(2) . .
C14 N4 C20 126.6(2) . .
C3 C1 C2 113.1(2) 2_566 .
C3 C1 H1 123.4 2_566 .
C2 C1 H1 123.4 . .
N1 C2 C1 130.2(2) . .
N1 C2 C3 106.2(2) . .
C1 C2 C3 123.6(2) . .
C1 C3 N2 130.3(2) 2_566 .
C1 C3 C2 123.3(2) 2_566 .
N2 C3 C2 106.4(2) . .
N2 C4 C5 112.5(2) . .
N2 C4 H4A 109.1 . .
C5 C4 H4A 109.1 . .
N2 C4 H4B 109.1 . .
C5 C4 H4B 109.1 . .
H4A C4 H4B 107.8 . .
C4 C5 C6 112.2(2) . .
C4 C5 H5A 109.2 . .
C6 C5 H5A 109.2 . .
C4 C5 H5B 109.2 . .
C6 C5 H5B 109.2 . .
H5A C5 H5B 107.9 . .
C5 C6 C7 112.3(2) . .
C5 C6 H6A 109.1 . .
C7 C6 H6A 109.1 . .
C5 C6 H6B 109.1 . .
C7 C6 H6B 109.1 . .
H6A C6 H6B 107.9 . .
C6 C7 H7A 109.5 . .
C6 C7 H7B 109.5 . .
H7A C7 H7B 109.5 . .
C6 C7 H7C 109.5 . .
H7A C7 H7C 109.5 . .
H7B C7 H7C 109.5 . .
N1 C8 N2 110.4(2) . .
N1 C8 H8 124.8 . .
N2 C8 H8 124.8 . .
N1 C9 C10 112.4(2) . .
N1 C9 H9A 109.1 . .
C10 C9 H9A 109.1 . .
N1 C9 H9B 109.1 . .
C10 C9 H9B 109.1 . .
H9A C9 H9B 107.8 . .
C9 C10 C11 110.4(2) . .
C9 C10 H10A 109.6 . .
C11 C10 H10A 109.6 . .
C9 C10 H10B 109.6 . .
C11 C10 H10B 109.6 . .
H10A C10 H10B 108.1 . .
C12 C11 C10 112.0(2) . .
C12 C11 H11A 109.2 . .
C10 C11 H11A 109.2 . .
C12 C11 H11B 109.2 . .
C10 C11 H11B 109.2 . .
H11A C11 H11B 107.9 . .
C11 C12 H12A 109.5 . .
C11 C12 H12B 109.5 . .
H12A C12 H12B 109.5 . .
C11 C12 H12C 109.5 . .
H12A C12 H12C 109.5 . .
H12B C12 H12C 109.5 . .
C15 C13 C14 113.4(2) 2_565 .
C15 C13 H13 123.3 2_565 .
C14 C13 H13 123.3 . .
C13 C14 N4 130.5(2) . .
C13 C14 C15 123.4(2) . .
N4 C14 C15 106.0(2) . .
C13 C15 N3 130.3(3) 2_565 .
C13 C15 C14 123.1(2) 2_565 .
N3 C15 C14 106.6(2) . .
N3 C16 C17 111.7(2) . .
N3 C16 H16A 109.3 . .
C17 C16 H16A 109.3 . .
N3 C16 H16B 109.3 . .
C17 C16 H16B 109.3 . .
H16A C16 H16B 107.9 . .
C16 C17 C18 112.9(3) . .
C16 C17 H17A 109.0 . .
C18 C17 H17A 109.0 . .
C16 C17 H17B 109.0 . .
C18 C17 H17B 109.0 . .
H17A C17 H17B 107.8 . .
C19 C18 C17 108.2(4) . .
C19 C18 H18A 110.1 . .
C17 C18 H18A 110.1 . .
C19 C18 H18B 110.1 . .
C17 C18 H18B 110.1 . .
H18A C18 H18B 108.4 . .
C18 C19 H19A 109.5 . .
C18 C19 H19B 109.5 . .
H19A C19 H19B 109.5 . .
C18 C19 H19C 109.5 . .
H19A C19 H19C 109.5 . .
H19B C19 H19C 109.5 . .
N4 C20 C21 112.2(2) . .
N4 C20 H20A 109.2 . .
C21 C20 H20A 109.2 . .
N4 C20 H20B 109.2 . .
C21 C20 H20B 109.2 . .
H20A C20 H20B 107.9 . .
C22 C21 C20 110.3(2) . .
C22 C21 H21A 109.6 . .
C20 C21 H21A 109.6 . .
C22 C21 H21B 109.6 . .
C20 C21 H21B 109.6 . .
H21A C21 H21B 108.1 . .
C23 C22 C21 112.2(2) . .
C23 C22 H22A 109.2 . .
C21 C22 H22A 109.2 . .
C23 C22 H22B 109.2 . .
C21 C22 H22B 109.2 . .
H22A C22 H22B 107.9 . .
C22 C23 H23A 109.5 . .
C22 C23 H23B 109.5 . .
H23A C23 H23B 109.5 . .
C22 C23 H23C 109.5 . .
H23A C23 H23C 109.5 . .
H23B C23 H23C 109.5 . .
N3 C24 N4 110.4(3) . .
N3 C24 H24 124.8 . .
N4 C24 H24 124.8 . .
O1 C25 C38 107.6(2) . 2_565
O1 C25 H25A 110.2 . .
C38 C25 H25A 110.2 2_565 .
O1 C25 H25B 110.2 . .
C38 C25 H25B 110.2 2_565 .
H25A C25 H25B 108.5 . .
O1 C26 C27 124.7(3) . .
O1 C26 C31 115.5(2) . .
C27 C26 C31 119.8(3) . .
C26 C27 C28 119.6(3) . .
C26 C27 H27 120.2 . .
C28 C27 H27 120.2 . .
C29 C28 C27 120.5(3) . .
C29 C28 H28 119.8 . .
C27 C28 H28 119.8 . .
O2 C29 C28 125.4(3) . .
O2 C29 C30 115.3(2) . .
C28 C29 C30 119.4(3) . .
C31 C30 C29 120.3(3) . .
C31 C30 H30 119.8 . .
C29 C30 H30 119.8 . .
C30 C31 C26 120.5(3) . .
C30 C31 H31 119.8 . .
C26 C31 H31 119.8 . .
O2 C32 C33 108.0(2) . .
O2 C32 H32A 110.1 . .
C33 C32 H32A 110.1 . .
O2 C32 H32B 110.1 . .
C33 C32 H32B 110.1 . .
H32A C32 H32B 108.4 . .
O3 C33 C32 109.3(2) . .
O3 C33 H33A 109.8 . .
C32 C33 H33A 109.8 . .
O3 C33 H33B 109.8 . .
C32 C33 H33B 109.8 . .
H33A C33 H33B 108.3 . .
O3 C34 C35 111.6(2) . .
O3 C34 H34A 109.3 . .
C35 C34 H34A 109.3 . .
O3 C34 H34B 109.3 . .
C35 C34 H34B 109.3 . .
H34A C34 H34B 108.0 . .
O4 C35 C34 107.3(2) . .
O4 C35 H35A 110.3 . .
C34 C35 H35A 110.3 . .
O4 C35 H35B 110.3 . .
C34 C35 H35B 110.3 . .
H35A C35 H35B 108.5 . .
O4 C36 C37 107.8(2) . .
O4 C36 H36A 110.2 . .
C37 C36 H36A 110.2 . .
O4 C36 H36B 110.2 . .
C37 C36 H36B 110.2 . .
H36A C36 H36B 108.5 . .
O5 C37 C36 108.7(2) . .
O5 C37 H37A 110.0 . .
C36 C37 H37A 110.0 . .
O5 C37 H37B 110.0 . .
C36 C37 H37B 110.0 . .
H37A C37 H37B 108.3 . .
O5 C38 C25 108.4(2) . 2_565
O5 C38 H38A 110.0 . .
C25 C38 H38A 110.0 2_565 .
O5 C38 H38B 110.0 . .
C25 C38 H38B 110.0 2_565 .
H38A C38 H38B 108.4 . .
O6 C39 C52 108.5(2) . 2_566
O6 C39 H39A 110.0 . .
C52 C39 H39A 110.0 2_566 .
O6 C39 H39B 110.0 . .
C52 C39 H39B 110.0 2_566 .
H39A C39 H39B 108.4 . .
C45 C40 C41 119.8(3) . .
C45 C40 O6 122.4(3) . .
C41 C40 O6 117.6(3) . .
C42 C41 C40 120.2(3) . .
C42 C41 H41 119.9 . .
C40 C41 H41 119.9 . .
C41 C42 C43 119.9(3) . .
C41 C42 H42 120.1 . .
C43 C42 H42 120.1 . .
O7 C43 C42 115.7(2) . .
O7 C43 C44 124.4(3) . .
C42 C43 C44 119.9(3) . .
C45 C44 C43 119.6(3) . .
C45 C44 H44 120.2 . .
C43 C44 H44 120.2 . .
C40 C45 C44 120.7(3) . .
C40 C45 H45 119.7 . .
C44 C45 H45 119.7 . .
O7 C46 C47 107.8(2) . .
O7 C46 H46A 110.2 . .
C47 C46 H46A 110.2 . .
O7 C46 H46B 110.2 . .
C47 C46 H46B 110.2 . .
H46A C46 H46B 108.5 . .
O8 C47 C46 109.5(2) . .
O8 C47 H47A 109.8 . .
C46 C47 H47A 109.8 . .
O8 C47 H47B 109.8 . .
C46 C47 H47B 109.8 . .
H47A C47 H47B 108.2 . .
O8 C48 C49 109.5(2) . .
O8 C48 H48A 109.8 . .
C49 C48 H48A 109.8 . .
O8 C48 H48B 109.8 . .
C49 C48 H48B 109.8 . .
H48A C48 H48B 108.2 . .
O9 C49 C48 109.1(2) . .
O9 C49 H49A 109.9 . .
C48 C49 H49A 109.9 . .
O9 C49 H49B 109.9 . .
C48 C49 H49B 109.9 . .
H49A C49 H49B 108.3 . .
O9 C50 C51 108.8(2) . .
O9 C50 H50A 109.9 . .
C51 C50 H50A 109.9 . .
O9 C50 H50B 109.9 . .
C51 C50 H50B 109.9 . .
H50A C50 H50B 108.3 . .
O10 C51 C50 109.4(2) . .
O10 C51 H51A 109.8 . .
C50 C51 H51A 109.8 . .
O10 C51 H51B 109.8 . .
C50 C51 H51B 109.8 . .
H51A C51 H51B 108.2 . .
O10 C52 C39 109.6(2) . 2_566
O10 C52 H52A 109.8 . .
C39 C52 H52A 109.8 2_566 .
O10 C52 H52B 109.8 . .
C39 C52 H52B 109.8 2_566 .
H52A C52 H52B 108.2 . .
C54 C53 H53A 109.5 . .
C54 C53 H53B 109.5 . .
H53A C53 H53B 109.5 . .
C54 C53 H53C 109.5 . .
H53A C53 H53C 109.5 . .
H53B C53 H53C 109.5 . .
O11 C54 C53 122.0(3) . .
O11 C54 C55 121.9(3) . .
C53 C54 C55 116.1(3) . .
C54 C55 H55A 109.5 . .
C54 C55 H55B 109.5 . .
H55A C55 H55B 109.5 . .
C54 C55 H55C 109.5 . .
H55A C55 H55C 109.5 . .
H55B C55 H55C 109.5 . .

loop_
_geom_bond_atom_site_label_1
_geom_bond_atom_site_label_2
_geom_bond_distance
_geom_bond_site_symmetry_2
P1 F6 1.5894(19) .
P1 F3 1.5912(19) .
P1 F5 1.5964(19) .
P1 F2 1.5969(18) .
P1 F1 1.5973(18) .
P1 F4 1.5989(18) .
P2 F24 1.587(2) .
P2 F11 1.589(2) .
P2 F7 1.5953(19) .
P2 F8 1.599(2) .
P2 F9 1.6054(19) .
P2 F10 1.607(2) .
O1 C26 1.375(3) .
O1 C25 1.430(3) .
O2 C29 1.373(3) .
O2 C32 1.428(3) .
O3 C33 1.420(3) .
O3 C34 1.422(3) .
O4 C35 1.423(3) .
O4 C36 1.427(3) .
O5 C37 1.417(3) .
O5 C38 1.429(3) .
O6 C40 1.393(3) .
O6 C39 1.438(3) .
O7 C43 1.373(3) .
O7 C46 1.427(3) .
O8 C48 1.424(3) .
O8 C47 1.426(3) .
O9 C49 1.425(3) .
O9 C50 1.428(3) .
O10 C52 1.423(3) .
O10 C51 1.423(3) .
O11 C54 1.211(4) .
N1 C8 1.325(3) .
N1 C2 1.391(3) .
N1 C9 1.473(3) .
N2 C8 1.331(3) .
N2 C3 1.394(3) .
N2 C4 1.476(3) .
N3 C24 1.333(4) .
N3 C15 1.391(3) .
N3 C16 1.478(3) .
N4 C24 1.336(3) .
N4 C14 1.391(3) .
N4 C20 1.474(3) .
C1 C3 1.387(4) 2_566
C1 C2 1.393(4) .
C1 H1 0.9500 .
C2 C3 1.400(4) .
C3 C1 1.387(4) 2_566
C4 C5 1.513(4) .
C4 H4A 0.9900 .
C4 H4B 0.9900 .
C5 C6 1.518(4) .
C5 H5A 0.9900 .
C5 H5B 0.9900 .
C6 C7 1.520(4) .
C6 H6A 0.9900 .
C6 H6B 0.9900 .
C7 H7A 0.9800 .
C7 H7B 0.9800 .
C7 H7C 0.9800 .
C8 H8 0.9500 .
C9 C10 1.515(4) .
C9 H9A 0.9900 .
C9 H9B 0.9900 .
C10 C11 1.523(4) .
C10 H10A 0.9900 .
C10 H10B 0.9900 .
C11 C12 1.515(4) .
C11 H11A 0.9900 .
C11 H11B 0.9900 .
C12 H12A 0.9800 .
C12 H12B 0.9800 .
C12 H12C 0.9800 .
C13 C15 1.387(4) 2_565
C13 C14 1.387(4) .
C13 H13 0.9500 .
C14 C15 1.410(4) .
C15 C13 1.387(4) 2_565
C16 C17 1.492(4) .
C16 H16A 0.9900 .
C16 H16B 0.9900 .
C17 C18 1.565(5) .
C17 H17A 0.9900 .
C17 H17B 0.9900 .
C18 C19 1.454(6) .
C18 H18A 0.9900 .
C18 H18B 0.9900 .
C19 H19A 0.9800 .
C19 H19B 0.9800 .
C19 H19C 0.9800 .
C20 C21 1.528(4) .
C20 H20A 0.9900 .
C20 H20B 0.9900 .
C21 C22 1.526(4) .
C21 H21A 0.9900 .
C21 H21B 0.9900 .
C22 C23 1.523(4) .
C22 H22A 0.9900 .
C22 H22B 0.9900 .
C23 H23A 0.9800 .
C23 H23B 0.9800 .
C23 H23C 0.9800 .
C24 H24 0.9500 .
C25 C38 1.490(4) 2_565
C25 H25A 0.9900 .
C25 H25B 0.9900 .
C26 C27 1.385(4) .
C26 C31 1.392(4) .
C27 C28 1.395(4) .
C27 H27 0.9500 .
C28 C29 1.385(4) .
C28 H28 0.9500 .
C29 C30 1.394(4) .
C30 C31 1.371(4) .
C30 H30 0.9500 .
C31 H31 0.9500 .
C32 C33 1.489(4) .
C32 H32A 0.9900 .
C32 H32B 0.9900 .
C33 H33A 0.9900 .
C33 H33B 0.9900 .
C34 C35 1.505(4) .
C34 H34A 0.9900 .
C34 H34B 0.9900 .
C35 H35A 0.9900 .
C35 H35B 0.9900 .
C36 C37 1.499(4) .
C36 H36A 0.9900 .
C36 H36B 0.9900 .
C37 H37A 0.9900 .
C37 H37B 0.9900 .
C38 C25 1.490(4) 2_565
C38 H38A 0.9900 .
C38 H38B 0.9900 .
C39 C52 1.493(4) 2_566
C39 H39A 0.9900 .
C39 H39B 0.9900 .
C40 C45 1.376(4) .
C40 C41 1.392(4) .
C41 C42 1.386(4) .
C41 H41 0.9500 .
C42 C43 1.391(4) .
C42 H42 0.9500 .
C43 C44 1.393(4) .
C44 C45 1.387(4) .
C44 H44 0.9500 .
C45 H45 0.9500 .
C46 C47 1.488(4) .
C46 H46A 0.9900 .
C46 H46B 0.9900 .
C47 H47A 0.9900 .
C47 H47B 0.9900 .
C48 C49 1.498(4) .
C48 H48A 0.9900 .
C48 H48B 0.9900 .
C49 H49A 0.9900 .
C49 H49B 0.9900 .
C50 C51 1.498(4) .
C50 H50A 0.9900 .
C50 H50B 0.9900 .
C51 H51A 0.9900 .
C51 H51B 0.9900 .
C52 C39 1.493(4) 2_566
C52 H52A 0.9900 .
C52 H52B 0.9900 .
C53 C54 1.490(5) .
C53 H53A 0.9800 .
C53 H53B 0.9800 .
C53 H53C 0.9800 .
C54 C55 1.499(4) .
C55 H55A 0.9800 .
C55 H55B 0.9800 .
C55 H55C 0.9800 .

loop_
_geom_torsion_atom_site_label_1
_geom_torsion_atom_site_label_2
_geom_torsion_atom_site_label_3
_geom_torsion_atom_site_label_4
_geom_torsion
_geom_torsion_site_symmetry_1
_geom_torsion_site_symmetry_4
C8 N1 C2 C1 179.9(3) . .
C9 N1 C2 C1 -3.3(4) . .
C8 N1 C2 C3 1.0(3) . .
C9 N1 C2 C3 177.9(2) . .
C3 C1 C2 N1 -178.3(3) 2_566 .
C3 C1 C2 C3 0.4(4) 2_566 .
C8 N2 C3 C1 -178.7(3) . 2_566
C4 N2 C3 C1 3.8(4) . 2_566
C8 N2 C3 C2 0.9(3) . .
C4 N2 C3 C2 -176.6(2) . .
N1 C2 C3 C1 178.5(2) . 2_566
C1 C2 C3 C1 -0.5(5) . 2_566
N1 C2 C3 N2 -1.1(3) . .
C1 C2 C3 N2 179.9(2) . .
C8 N2 C4 C5 -16.4(4) . .
C3 N2 C4 C5 160.7(2) . .
N2 C4 C5 C6 -166.3(2) . .
C4 C5 C6 C7 176.5(3) . .
C2 N1 C8 N2 -0.5(3) . .
C9 N1 C8 N2 -177.4(2) . .
C3 N2 C8 N1 -0.3(3) . .
C4 N2 C8 N1 177.2(2) . .
C8 N1 C9 C10 108.1(3) . .
C2 N1 C9 C10 -68.3(3) . .
N1 C9 C10 C11 -178.5(2) . .
C9 C10 C11 C12 172.8(2) . .
C15 C13 C14 N4 178.9(3) 2_565 .
C15 C13 C14 C15 -0.7(4) 2_565 .
C24 N4 C14 C13 179.5(3) . .
C20 N4 C14 C13 -0.4(4) . .
C24 N4 C14 C15 -0.9(3) . .
C20 N4 C14 C15 179.2(2) . .
C24 N3 C15 C13 179.2(3) . 2_565
C16 N3 C15 C13 0.0(4) . 2_565
C24 N3 C15 C14 -0.3(3) . .
C16 N3 C15 C14 -179.6(2) . .
C13 C14 C15 C13 0.8(4) . 2_565
N4 C14 C15 C13 -178.9(2) . 2_565
C13 C14 C15 N3 -179.6(2) . .
N4 C14 C15 N3 0.7(3) . .
C24 N3 C16 C17 -72.1(4) . .
C15 N3 C16 C17 107.0(3) . .
N3 C16 C17 C18 -173.6(3) . .
C16 C17 C18 C19 -70.5(4) . .
C24 N4 C20 C21 -75.8(3) . .
C14 N4 C20 C21 104.2(3) . .
N4 C20 C21 C22 -177.6(2) . .
C20 C21 C22 C23 179.7(3) . .
C15 N3 C24 N4 -0.2(3) . .
C16 N3 C24 N4 179.1(2) . .
C14 N4 C24 N3 0.7(3) . .
C20 N4 C24 N3 -179.4(2) . .
C26 O1 C25 C38 177.8(2) . 2_565
C25 O1 C26 C27 0.9(4) . .
C25 O1 C26 C31 -178.6(2) . .
O1 C26 C27 C28 179.4(2) . .
C31 C26 C27 C28 -1.2(4) . .
C26 C27 C28 C29 0.0(4) . .
C32 O2 C29 C28 -2.7(4) . .
C32 O2 C29 C30 177.3(2) . .
C27 C28 C29 O2 -178.7(2) . .
C27 C28 C29 C30 1.3(4) . .
O2 C29 C30 C31 178.7(2) . .
C28 C29 C30 C31 -1.3(4) . .
C29 C30 C31 C26 0.0(4) . .
O1 C26 C31 C30 -179.3(2) . .
C27 C26 C31 C30 1.2(4) . .
C29 O2 C32 C33 -179.5(2) . .
C34 O3 C33 C32 166.0(2) . .
O2 C32 C33 O3 63.7(3) . .
C33 O3 C34 C35 -90.7(3) . .
C36 O4 C35 C34 175.3(2) . .
O3 C34 C35 O4 -70.2(3) . .
C35 O4 C36 C37 165.7(2) . .
C38 O5 C37 C36 -171.3(2) . .
O4 C36 C37 O5 60.1(3) . .
C37 O5 C38 C25 177.7(2) . 2_565
C40 O6 C39 C52 -157.0(2) . 2_566
C39 O6 C40 C45 58.1(3) . .
C39 O6 C40 C41 -126.9(3) . .
C45 C40 C41 C42 -1.1(4) . .
O6 C40 C41 C42 -176.2(2) . .
C40 C41 C42 C43 1.0(4) . .
C46 O7 C43 C42 -174.3(2) . .
C46 O7 C43 C44 6.0(4) . .
C41 C42 C43 O7 180.0(2) . .
C41 C42 C43 C44 -0.3(4) . .
O7 C43 C44 C45 179.5(3) . .
C42 C43 C44 C45 -0.2(4) . .
C41 C40 C45 C44 0.6(4) . .
O6 C40 C45 C44 175.4(2) . .
C43 C44 C45 C40 0.1(4) . .
C43 O7 C46 C47 179.7(2) . .
C48 O8 C47 C46 173.9(2) . .
O7 C46 C47 O8 -63.1(3) . .
C47 O8 C48 C49 -174.5(2) . .
C50 O9 C49 C48 -172.9(2) . .
O8 C48 C49 O9 -68.0(3) . .
C49 O9 C50 C51 172.9(2) . .
C52 O10 C51 C50 -173.1(2) . .
O9 C50 C51 O10 65.8(3) . .
C51 O10 C52 C39 -170.0(2) . 2_566
